data_2227860
loop_
_publ_author_name
'Gao, Shan'
'Ng, Seik Weng'

_publ_section_title
;
 (3-Aminopyrazin-4-ium-2-carboxylate-\k^2^<i>N</i>^1^,<i>O</i>)diaquazinc(II)
 dinitrate
;
_journal_coeditor_code NK2064
_journal_issue 11
_journal_name_full 'Acta Crystallographica Section E'
_journal_page_first m1466
_journal_paper_doi 10.1107/S1600536810042509
_journal_volume 66
_journal_year 2010
_chemical_formula_iupac '[Zn (C5 H5 N3 O2)2 (H2 O)2] (N O3)2'
_chemical_formula_moiety 'C10 H14 N6 O6 Zn 2+, 2N O3 -'
_chemical_formula_sum 'C10 H14 N8 O12 Zn'
_chemical_formula_weight 503.66
_chemical_name_systematic
;
(3-Aminopyrazin-4-ium-2-carboxylate-\k^2^<i>N</i>^1^,<i>O</i>)diaquazinc(II)
dinitrate
;
_space_group_IT_number 14
_symmetry_cell_setting monoclinic
_symmetry_space_group_name_Hall '-P 2ybc'
_symmetry_space_group_name_H-M 'P 1 21/c 1'
_atom_sites_solution_hydrogens geom
_atom_sites_solution_primary direct
_atom_sites_solution_secondary difmap
_audit_creation_method SHELXL-97
_cell_angle_alpha 90.00
_cell_angle_beta 96.610(3)
_cell_angle_gamma 90.00
_cell_formula_units_Z 2
_cell_length_a 13.4676(14)
_cell_length_b 9.7059(9)
_cell_length_c 6.6682(6)
_cell_measurement_reflns_used 7197
_cell_measurement_temperature 293(2)
_cell_measurement_theta_max 27.5
_cell_measurement_theta_min 3.1
_cell_volume 865.84(14)
_computing_cell_refinement 'RAPID-AUTO (Rigaku, 1998)'
_computing_data_collection 'RAPID-AUTO (Rigaku, 1998)'
_computing_data_reduction 'CrystalStructure (Rigaku/MSC, 2002)'
_computing_molecular_graphics 'X-SEED (Barbour, 2001)'
_computing_publication_material 'publCIF (Westrip, 2010)'
_computing_structure_refinement 'SHELXL97 (Sheldrick, 2008)'
_computing_structure_solution 'SHELXS97 (Sheldrick, 2008)'
_diffrn_ambient_temperature 293(2)
_diffrn_detector_area_resol_mean 10.000
_diffrn_measured_fraction_theta_full 0.994
_diffrn_measured_fraction_theta_max 0.994
_diffrn_measurement_device_type 'Rigaku R-AXIS RAPID'
_diffrn_measurement_method '\w scans'
_diffrn_radiation_monochromator graphite
_diffrn_radiation_source 'fine-focus sealed tube'
_diffrn_radiation_type MoK\a
_diffrn_radiation_wavelength 0.71073
_diffrn_reflns_av_R_equivalents 0.0529
_diffrn_reflns_av_sigmaI/netI 0.0469
_diffrn_reflns_limit_h_max 17
_diffrn_reflns_limit_h_min -17
_diffrn_reflns_limit_k_max 12
_diffrn_reflns_limit_k_min -11
_diffrn_reflns_limit_l_max 8
_diffrn_reflns_limit_l_min -8
_diffrn_reflns_number 8164
_diffrn_reflns_theta_full 27.48
_diffrn_reflns_theta_max 27.48
_diffrn_reflns_theta_min 3.05
_diffrn_standards_decay_% 0
_diffrn_standards_interval_count 0
_diffrn_standards_interval_time 0
_diffrn_standards_number 0
_exptl_absorpt_coefficient_mu 1.508
_exptl_absorpt_correction_T_max 1.0000
_exptl_absorpt_correction_T_min 0.5797
_exptl_absorpt_correction_type multi-scan
_exptl_absorpt_process_details '(ABSCOR; Higashi, 1995)'
_exptl_crystal_colour Yellow
_exptl_crystal_density_diffrn 1.932
_exptl_crystal_density_method 'not measured'
_exptl_crystal_description Prism
_exptl_crystal_F_000 512
_exptl_crystal_size_max 0.24
_exptl_crystal_size_mid 0.21
_exptl_crystal_size_min 0.18
_refine_diff_density_max 1.367
_refine_diff_density_min -1.658
_refine_ls_extinction_method none
_refine_ls_goodness_of_fit_ref 1.149
_refine_ls_hydrogen_treatment constr
_refine_ls_matrix_type full
_refine_ls_number_parameters 145
_refine_ls_number_reflns 1983
_refine_ls_number_restraints 0
_refine_ls_restrained_S_all 1.149
_refine_ls_R_factor_all 0.0644
_refine_ls_R_factor_gt 0.0599
_refine_ls_shift/su_max 0.001
_refine_ls_shift/su_mean 0.001
_refine_ls_structure_factor_coef Fsqd
_refine_ls_weighting_details 'calc w=1/[\s^2^(Fo^2^)+(0.0553P)^2^+4.4842P] where P=(Fo^2^+2Fc^2^)/3'
_refine_ls_weighting_scheme calc
_refine_ls_wR_factor_gt 0.1721
_refine_ls_wR_factor_ref 0.1745
_reflns_number_gt 1739
_reflns_number_total 1983
_reflns_threshold_expression I>2\s(I)
_cod_data_source_file nk2064.cif
_cod_data_source_block I
_cod_original_sg_symbol_H-M 'P 21/c'
_cod_database_code 2227860
_cod_database_fobs_code 2227860

loop_
_symmetry_equiv_pos_as_xyz
'x, y, z'
'-x, y+1/2, -z+1/2'
'-x, -y, -z'
'x, -y-1/2, z-1/2'

loop_
_atom_site_type_symbol
_atom_site_label
_atom_site_fract_x
_atom_site_fract_y
_atom_site_fract_z
_atom_site_U_iso_or_equiv
_atom_site_adp_type
_atom_site_calc_flag
_atom_site_refinement_flags
_atom_site_occupancy
_atom_site_disorder_assembly
_atom_site_disorder_group
Zn Zn1 0.5000 0.5000 0.5000 0.0239(3) Uani d S 1 . .
O O1 0.5443(3) 0.7058(4) 0.5390(6) 0.0286(8) Uani d . 1 . .
O O2 0.6686(3) 0.8494(4) 0.4874(6) 0.0302(8) Uani d . 1 . .
O O3 1.0229(3) 0.4552(5) 0.2346(9) 0.0472(12) Uani d . 1 . .
O O4 1.0421(4) 0.6731(5) 0.2591(11) 0.0630(17) Uani d . 1 . .
O O5 1.1600(3) 0.5475(5) 0.1631(8) 0.0452(11) Uani d . 1 . .
O O1W 0.5552(3) 0.4400(5) 0.8042(6) 0.0388(10) Uani d . 1 . .
H H1W1 0.5111 0.3991 0.8552 0.058 Uiso calc R 1 . .
H H1W2 0.5717 0.5089 0.8710 0.058 Uiso calc R 1 . .
N N1 0.6477(3) 0.4895(4) 0.4259(7) 0.0280(10) Uani d . 1 . .
N N2 0.8377(3) 0.5065(5) 0.3357(8) 0.0288(9) Uani d . 1 . .
H H2 0.9001 0.5100 0.3091 0.035 Uiso calc R 1 . .
N N3 0.8428(3) 0.7410(5) 0.3867(8) 0.0331(11) Uani d . 1 . .
H H31 0.9044 0.7417 0.3544 0.040 Uiso calc R 1 . .
H H32 0.8146 0.8183 0.4193 0.040 Uiso calc R 1 . .
N N4 1.0755(3) 0.5598(5) 0.2176(8) 0.0320(10) Uani d . 1 . .
C C1 0.6305(4) 0.7331(5) 0.4932(8) 0.0235(10) Uani d . 1 . .
C C2 0.6923(4) 0.6113(5) 0.4370(7) 0.0221(9) Uani d . 1 . .
C C3 0.7931(4) 0.6243(5) 0.3862(8) 0.0245(10) Uani d . 1 . .
C C4 0.7906(4) 0.3840(6) 0.3245(10) 0.0357(12) Uani d . 1 . .
H H4 0.8231 0.3057 0.2849 0.043 Uiso calc R 1 . .
C C5 0.6951(4) 0.3757(6) 0.3717(10) 0.0358(13) Uani d . 1 . .
H H5 0.6625 0.2910 0.3664 0.043 Uiso calc R 1 . .

loop_
_atom_site_aniso_label
_atom_site_aniso_U_11
_atom_site_aniso_U_22
_atom_site_aniso_U_33
_atom_site_aniso_U_12
_atom_site_aniso_U_13
_atom_site_aniso_U_23
Zn1 0.0173(4) 0.0251(4) 0.0306(5) -0.0034(3) 0.0077(3) 0.0000(3)
O1 0.0223(17) 0.0259(17) 0.039(2) 0.0009(14) 0.0117(15) -0.0037(16)
O2 0.0281(18) 0.0218(17) 0.041(2) 0.0008(14) 0.0031(16) -0.0001(15)
O3 0.031(2) 0.026(2) 0.089(4) -0.0043(18) 0.024(2) -0.003(2)
O4 0.048(3) 0.025(2) 0.124(5) 0.001(2) 0.045(3) -0.010(3)
O5 0.023(2) 0.040(2) 0.075(3) -0.0003(17) 0.020(2) -0.003(2)
O1W 0.042(2) 0.041(2) 0.033(2) -0.0187(19) 0.0033(18) 0.0027(18)
N1 0.023(2) 0.024(2) 0.039(3) -0.0002(16) 0.0121(18) 0.0015(18)
N2 0.0153(18) 0.037(2) 0.035(2) 0.0016(17) 0.0058(17) 0.0005(19)
N3 0.023(2) 0.031(2) 0.046(3) -0.0061(18) 0.011(2) 0.000(2)
N4 0.027(2) 0.027(2) 0.043(3) 0.0000(18) 0.0092(19) 0.000(2)
C1 0.022(2) 0.025(2) 0.023(2) 0.0004(18) 0.0022(18) -0.0004(19)
C2 0.021(2) 0.022(2) 0.023(2) 0.0012(18) 0.0043(18) 0.0022(18)
C3 0.020(2) 0.030(3) 0.024(2) -0.0011(18) 0.0035(18) 0.000(2)
C4 0.032(3) 0.027(3) 0.049(3) 0.006(2) 0.011(3) -0.003(3)
C5 0.036(3) 0.021(2) 0.052(4) -0.001(2) 0.013(3) -0.001(2)

loop_
_atom_type_symbol
_atom_type_description
_atom_type_scat_dispersion_real
_atom_type_scat_dispersion_imag
_atom_type_scat_source
C C 0.0033 0.0016 'International Tables Vol C Tables 4.2.6.8 and 6.1.1.4'
H H 0.0000 0.0000 'International Tables Vol C Tables 4.2.6.8 and 6.1.1.4'
N N 0.0061 0.0033 'International Tables Vol C Tables 4.2.6.8 and 6.1.1.4'
O O 0.0106 0.0060 'International Tables Vol C Tables 4.2.6.8 and 6.1.1.4'
Zn Zn 0.2839 1.4301 'International Tables Vol C Tables 4.2.6.8 and 6.1.1.4'

loop_
_geom_angle_atom_site_label_1
_geom_angle_atom_site_label_2
_geom_angle_atom_site_label_3
_geom_angle_site_symmetry_1
_geom_angle_site_symmetry_3
_geom_angle
_geom_angle_publ_flag
O1 Zn1 O1 . 3_666 180.0 ?
O1 Zn1 N1 . 3_666 100.84(15) ?
O1 Zn1 N1 3_666 3_666 79.16(15) ?
O1 Zn1 N1 . . 79.16(15) ?
O1 Zn1 N1 3_666 . 100.84(15) ?
N1 Zn1 N1 3_666 . 180.0 ?
O1 Zn1 O1W . 3_666 85.51(16) ?
O1 Zn1 O1W 3_666 3_666 94.49(16) ?
N1 Zn1 O1W 3_666 3_666 88.56(18) ?
N1 Zn1 O1W . 3_666 91.44(18) ?
O1 Zn1 O1W . . 94.49(16) ?
O1 Zn1 O1W 3_666 . 85.51(16) ?
N1 Zn1 O1W 3_666 . 91.44(18) ?
N1 Zn1 O1W . . 88.56(18) ?
O1W Zn1 O1W 3_666 . 180.0 ?
C1 O1 Zn1 . . 115.3(3) ?
Zn1 O1W H1W1 . . 109.5 ?
Zn1 O1W H1W2 . . 109.5 ?
H1W1 O1W H1W2 . . 109.5 ?
C2 N1 C5 . . 121.5(5) ?
C2 N1 Zn1 . . 112.2(3) ?
C5 N1 Zn1 . . 126.3(4) ?
C4 N2 C3 . . 122.8(4) ?
C4 N2 H2 . . 118.6 ?
C3 N2 H2 . . 118.6 ?
C3 N3 H31 . . 120.0 ?
C3 N3 H32 . . 120.0 ?
H31 N3 H32 . . 120.0 ?
O4 N4 O5 . . 121.5(5) ?
O4 N4 O3 . . 118.6(5) ?
O5 N4 O3 . . 119.9(5) ?
O2 C1 O1 . . 126.4(5) ?
O2 C1 C2 . . 117.4(4) ?
O1 C1 C2 . . 116.2(4) ?
N1 C2 C3 . . 119.9(4) ?
N1 C2 C1 . . 116.8(4) ?
C3 C2 C1 . . 123.2(4) ?
N3 C3 N2 . . 119.2(4) ?
N3 C3 C2 . . 124.6(5) ?
N2 C3 C2 . . 116.2(5) ?
N2 C4 C5 . . 119.4(5) ?
N2 C4 H4 . . 120.3 ?
C5 C4 H4 . . 120.3 ?
N1 C5 C4 . . 120.2(5) ?
N1 C5 H5 . . 119.9 ?
C4 C5 H5 . . 119.9 ?

loop_
_geom_bond_atom_site_label_1
_geom_bond_atom_site_label_2
_geom_bond_site_symmetry_2
_geom_bond_distance
_geom_bond_publ_flag
Zn1 O1 . 2.092(4) ?
Zn1 O1 3_666 2.092(4) ?
Zn1 N1 3_666 2.107(4) ?
Zn1 N1 . 2.107(4) ?
Zn1 O1w 3_666 2.158(4) ?
Zn1 O1w . 2.158(4) ?
O1 C1 . 1.262(6) ?
O2 C1 . 1.242(6) ?
O3 N4 . 1.250(6) ?
O4 N4 . 1.232(7) ?
O5 N4 . 1.240(6) ?
O1W H1W1 . 0.8200 ?
O1W H1W2 . 0.8200 ?
N1 C2 . 1.324(6) ?
N1 C5 . 1.346(7) ?
N2 C4 . 1.345(7) ?
N2 C3 . 1.353(7) ?
N2 H2 . 0.8800 ?
N3 C3 . 1.315(7) ?
N3 H31 . 0.8800 ?
N3 H32 . 0.8800 ?
C1 C2 . 1.517(7) ?
C2 C3 . 1.442(7) ?
C4 C5 . 1.362(8) ?
C4 H4 . 0.9300 ?
C5 H5 . 0.9300 ?

loop_
_geom_hbond_atom_site_label_D
_geom_hbond_atom_site_label_H
_geom_hbond_atom_site_label_A
_geom_hbond_site_symmetry_A
_geom_hbond_distance_DH
_geom_hbond_distance_HA
_geom_hbond_distance_DA
_geom_hbond_angle_DHA
_geom_hbond_publ_flag
O1w H1w1 O1 2_646 0.82 2.17 2.895(5) 148 yes
O1w H1w2 O2 4_576 0.82 1.99 2.752(6) 154 yes
N2 H2 O3 . 0.88 1.86 2.703(6) 161 yes
N3 H31 O4 . 0.88 2.14 2.981(6) 161 yes
N3 H32 O5 2_755 0.88 2.33 2.994(7) 133 yes

loop_
_geom_torsion_atom_site_label_1
_geom_torsion_atom_site_label_2
_geom_torsion_atom_site_label_3
_geom_torsion_atom_site_label_4
_geom_torsion_site_symmetry_1
_geom_torsion_site_symmetry_2
_geom_torsion_site_symmetry_3
_geom_torsion_site_symmetry_4
_geom_torsion
_geom_torsion_publ_flag
N1 Zn1 O1 C1 3_666 . . . -176.2(4) ?
N1 Zn1 O1 C1 . . . . 3.8(4) ?
O1W Zn1 O1 C1 3_666 . . . -88.5(4) ?
O1W Zn1 O1 C1 . . . . 91.5(4) ?
O1 Zn1 N1 C2 . . . . -0.9(4) ?
O1 Zn1 N1 C2 3_666 . . . 179.1(4) ?
O1W Zn1 N1 C2 3_666 . . . 84.2(4) ?
O1W Zn1 N1 C2 . . . . -95.8(4) ?
O1 Zn1 N1 C5 . . . . 179.4(5) ?
O1 Zn1 N1 C5 3_666 . . . -0.6(5) ?
O1W Zn1 N1 C5 3_666 . . . -95.5(5) ?
O1W Zn1 N1 C5 . . . . 84.5(5) ?
Zn1 O1 C1 O2 . . . . 173.2(4) ?
Zn1 O1 C1 C2 . . . . -5.7(6) ?
C5 N1 C2 C3 . . . . 1.3(8) ?
Zn1 N1 C2 C3 . . . . -178.4(4) ?
C5 N1 C2 C1 . . . . 178.1(5) ?
Zn1 N1 C2 C1 . . . . -1.6(6) ?
O2 C1 C2 N1 . . . . -174.0(5) ?
O1 C1 C2 N1 . . . . 5.0(7) ?
O2 C1 C2 C3 . . . . 2.6(7) ?
O1 C1 C2 C3 . . . . -178.3(5) ?
C4 N2 C3 N3 . . . . -177.5(6) ?
C4 N2 C3 C2 . . . . 2.7(8) ?
N1 C2 C3 N3 . . . . 178.0(5) ?
C1 C2 C3 N3 . . . . 1.4(8) ?
N1 C2 C3 N2 . . . . -2.2(7) ?
C1 C2 C3 N2 . . . . -178.8(5) ?
C3 N2 C4 C5 . . . . -2.2(10) ?
C2 N1 C5 C4 . . . . -0.7(10) ?
Zn1 N1 C5 C4 . . . . 179.0(5) ?
N2 C4 C5 N1 . . . . 1.1(10) ?
